data_4506343
loop_
_publ_author_name
'Chang, Xin-Hong'
'Ma, Lu-Fang'
'Hui, Guo'
'Wang, Li-Ya'

_publ_section_title
;
 Four Low-Dimensional Cobalt(II) Coordination Polymers Based on a New
 Isophthalic Acid Derivative: Syntheses, Crystal Structures, and
 Properties
;
_journal_issue 7
_journal_name_full 'Crystal Growth &amp; Design'
_journal_page_first 3638
_journal_paper_doi 10.1021/cg300461v
_journal_volume 12
_journal_year 2012
_chemical_formula_sum 'C40 H36 Co2 N4 O9'
_chemical_formula_weight 834.59
_chemical_name_systematic
;

 ?

;
_space_group_IT_number 18
_symmetry_cell_setting orthorhombic
_symmetry_space_group_name_Hall 'P 2 2ab'
_symmetry_space_group_name_H-M 'P 21 21 2'
_atom_sites_solution_hydrogens geom
_atom_sites_solution_primary direct
_atom_sites_solution_secondary difmap
_audit_creation_method SHELXL-97
_cell_angle_alpha 90.00
_cell_angle_beta 90.00
_cell_angle_gamma 90.00
_cell_formula_units_Z 4
_cell_length_a 19.7573(12)
_cell_length_b 19.757
_cell_length_c 10.2813(6)
_cell_measurement_reflns_used 9829
_cell_measurement_temperature 296(2)
_cell_measurement_theta_max 26.24
_cell_measurement_theta_min 2.31
_cell_volume 4013.3(3)
_computing_cell_refinement 'Bruker SMART'
_computing_data_collection 'Bruker SMART'
_computing_data_reduction 'Bruker SAINT'
_computing_molecular_graphics 'Bruker SHELXTL'
_computing_publication_material 'Bruker SHELXTL'
_computing_structure_refinement 'SHELXL-97 (Sheldrick, 1997)'
_computing_structure_solution 'SHELXS-97 (Sheldrick, 1990)'
_diffrn_ambient_temperature 296(2)
_diffrn_measured_fraction_theta_full 0.976
_diffrn_measured_fraction_theta_max 0.976
_diffrn_measurement_device_type 'CCD area detector'
_diffrn_measurement_method 'phi and omega scans'
_diffrn_radiation_monochromator graphite
_diffrn_radiation_source 'fine-focus sealed tube'
_diffrn_radiation_type MoK\a
_diffrn_radiation_wavelength 0.71073
_diffrn_reflns_av_R_equivalents 0.0315
_diffrn_reflns_av_sigmaI/netI 0.0368
_diffrn_reflns_limit_h_max 23
_diffrn_reflns_limit_h_min -23
_diffrn_reflns_limit_k_max 23
_diffrn_reflns_limit_k_min -23
_diffrn_reflns_limit_l_max 12
_diffrn_reflns_limit_l_min -12
_diffrn_reflns_number 29940
_diffrn_reflns_theta_full 25.50
_diffrn_reflns_theta_max 25.50
_diffrn_reflns_theta_min 2.86
_exptl_absorpt_coefficient_mu 0.884
_exptl_absorpt_correction_T_max 0.8788
_exptl_absorpt_correction_T_min 0.7590
_exptl_absorpt_correction_type multi-scan
_exptl_absorpt_process_details sadabs
_exptl_crystal_colour red
_exptl_crystal_density_diffrn 1.381
_exptl_crystal_density_method 'not measured'
_exptl_crystal_description block
_exptl_crystal_F_000 1720
_exptl_crystal_size_max 0.33
_exptl_crystal_size_mid 0.28
_exptl_crystal_size_min 0.15
_refine_diff_density_max 1.423
_refine_diff_density_min -0.467
_refine_diff_density_rms 0.103
_refine_ls_abs_structure_details 'Flack H D (1983), Acta Cryst. A39, 876-881'
_refine_ls_abs_structure_Flack 0.02(2)
_refine_ls_extinction_method none
_refine_ls_goodness_of_fit_ref 1.062
_refine_ls_hydrogen_treatment constr
_refine_ls_matrix_type full
_refine_ls_number_parameters 499
_refine_ls_number_reflns 7306
_refine_ls_number_restraints 227
_refine_ls_restrained_S_all 1.097
_refine_ls_R_factor_all 0.0582
_refine_ls_R_factor_gt 0.0549
_refine_ls_shift/su_max 0.001
_refine_ls_shift/su_mean 0.000
_refine_ls_structure_factor_coef Fsqd
_refine_ls_weighting_details 'calc w=1/[\s^2^(Fo^2^)+(0.0994P)^2^+4.1696P] where P=(Fo^2^+2Fc^2^)/3'
_refine_ls_weighting_scheme calc
_refine_ls_wR_factor_gt 0.1487
_refine_ls_wR_factor_ref 0.1521
_reflns_number_gt 6885
_reflns_number_total 7306
_reflns_threshold_expression >2sigma(I)
_cod_data_source_file cg300461v_si_003.cif
_cod_data_source_block c
_cod_depositor_comments
;
The following automatic conversions were performed:

'_symmetry_cell_setting' value 'Orthorhombic' changed to
'orthorhombic' according to
/home/saulius/struct/CIF-dictionaries/cif_core.dic dictionary named
'cif_core.dic' version 2.4.1 from 2010-06-29.

Automatic conversion script
Id: cif_fix_values 1891 2012-01-12 08:04:46Z andrius 
;
_cod_original_sg_symbol_H-M P2(1)2(1)2
_cod_database_code 4506343

loop_
_symmetry_equiv_pos_as_xyz
'x, y, z'
'-x, -y, z'
'-x+1/2, y+1/2, -z'
'x+1/2, -y+1/2, -z'

loop_
_atom_site_label
_atom_site_type_symbol
_atom_site_fract_x
_atom_site_fract_y
_atom_site_fract_z
_atom_site_U_iso_or_equiv
_atom_site_adp_type
_atom_site_occupancy
_atom_site_symmetry_multiplicity
_atom_site_calc_flag
_atom_site_refinement_flags
Co1 Co 0.72464(3) 0.77607(3) 1.11093(6) 0.02257(16) Uani 1 1 d .
Co2 Co 0.78633(3) 0.71397(3) 0.88816(6) 0.02005(16) Uani 1 1 d .
O1 O 0.7369(2) 0.86661(19) 1.0205(4) 0.0461(10) Uani 1 1 d .
O2 O 0.78523(19) 0.81636(16) 0.8510(4) 0.0364(8) Uani 1 1 d .
O3 O 0.7748(3) 1.17467(17) 0.8503(4) 0.0494(11) Uani 1 1 d .
O4 O 0.7265(2) 1.12318(17) 1.0196(4) 0.0377(9) Uani 1 1 d .
O5 O 0.82581(17) 0.7730(2) 1.1483(4) 0.0494(11) Uani 1 1 d .
O6 O 0.87754(18) 0.7257(2) 0.9798(4) 0.0388(9) Uani 1 1 d .
O7 O 1.13448(19) 0.7355(2) 0.9809(4) 0.0443(10) Uani 1 1 d .
O8 O 1.18429(16) 0.7847(2) 1.1500(4) 0.0371(8) Uani 1 1 d .
O9 O 0.0895(6) 0.5897(6) 0.9764(11) 0.169(4) Uani 1 1 d U
H1W H 0.0580 0.6159 0.9556 0.254 Uiso 1 1 d R
H2W H 0.1257 0.6115 0.9810 0.254 Uiso 1 1 d R
N1 N 0.8122(2) 0.6880(2) 0.6993(4) 0.0285(9) Uani 1 1 d DU
N2 N 0.8588(3) 0.6429(3) 0.5277(5) 0.0439(11) Uani 1 1 d DU
N3 N 0.8517(4) 0.3677(4) 0.5535(5) 0.0739(17) Uani 1 1 d DU
N4 N 0.8122(2) 0.3112(2) 0.7163(4) 0.0365(10) Uani 1 1 d DU
C1 C 0.7642(3) 0.8674(2) 0.9113(5) 0.0276(10) Uani 1 1 d .
C2 C 0.7732(2) 0.9351(2) 0.8452(5) 0.0271(10) Uani 1 1 d .
C3 C 0.7969(3) 0.9354(2) 0.7166(5) 0.0275(10) Uani 1 1 d .
H3 H 0.8082 0.8949 0.6761 0.033 Uiso 1 1 calc R
C4 C 0.8038(2) 0.9971(2) 0.6486(4) 0.0265(9) Uani 1 1 d .
C5 C 0.7889(3) 1.0565(2) 0.7154(5) 0.0281(10) Uani 1 1 d .
H5 H 0.7940 1.0976 0.6726 0.034 Uiso 1 1 calc R
C6 C 0.7668(3) 1.0567(2) 0.8422(5) 0.0272(10) Uani 1 1 d .
C7 C 0.7572(2) 0.9951(2) 0.9078(4) 0.0295(9) Uani 1 1 d .
H7 H 0.7404 0.9946 0.9922 0.035 Uiso 1 1 calc R
C8 C 0.7549(3) 1.1225(2) 0.9096(5) 0.0355(12) Uani 1 1 d .
C9 C 0.8262(2) 0.9988(3) 0.5100(4) 0.0282(10) Uani 1 1 d .
C10 C 0.8784(3) 0.9581(3) 0.4676(5) 0.0346(12) Uani 1 1 d .
H10 H 0.8980 0.9268 0.5236 0.041 Uiso 1 1 calc R
C11 C 0.9013(3) 0.9643(3) 0.3407(6) 0.0445(14) Uani 1 1 d .
H11 H 0.9363 0.9366 0.3119 0.053 Uiso 1 1 calc R
C12 C 0.8728(3) 1.0112(3) 0.2553(5) 0.0399(13) Uani 1 1 d .
C13 C 0.8196(3) 1.0491(3) 0.2972(5) 0.0388(13) Uani 1 1 d .
H13 H 0.7982 1.0785 0.2398 0.047 Uiso 1 1 calc R
C14 C 0.7971(3) 1.0443(3) 0.4234(5) 0.0340(11) Uani 1 1 d .
H14 H 0.7619 1.0720 0.4513 0.041 Uiso 1 1 calc R
C15 C 0.8992(4) 1.0192(4) 0.1174(6) 0.067(2) Uani 1 1 d .
H15A H 0.8723 1.0521 0.0721 0.100 Uiso 1 1 calc R
H15B H 0.8966 0.9765 0.0731 0.100 Uiso 1 1 calc R
H15C H 0.9454 1.0341 0.1200 0.100 Uiso 1 1 calc R
C16 C 0.8775(2) 0.7541(3) 1.0891(5) 0.0311(11) Uani 1 1 d .
C17 C 0.9446(2) 0.7657(3) 1.1562(5) 0.0276(10) Uani 1 1 d .
C18 C 0.9434(2) 0.7883(3) 1.2858(5) 0.0276(10) Uani 1 1 d .
H18 H 0.9022 0.7935 1.3284 0.033 Uiso 1 1 calc R
C19 C 1.0035(2) 0.8030(2) 1.3506(4) 0.0257(9) Uani 1 1 d .
C20 C 1.0642(2) 0.7968(3) 1.2834(5) 0.0282(10) Uani 1 1 d .
H20 H 1.1044 0.8091 1.3242 0.034 Uiso 1 1 calc R
C21 C 1.0661(2) 0.7726(3) 1.1560(5) 0.0272(10) Uani 1 1 d .
C22 C 1.0048(2) 0.7565(2) 1.0923(4) 0.0291(9) Uani 1 1 d .
H22 H 1.0053 0.7398 1.0077 0.035 Uiso 1 1 calc R
C23 C 1.1334(2) 0.7637(2) 1.0923(5) 0.0285(10) Uani 1 1 d .
C24 C 1.0016(3) 0.8261(2) 1.4881(4) 0.0285(10) Uani 1 1 d .
C25 C 1.0413(3) 0.8786(3) 1.5314(6) 0.0368(12) Uani 1 1 d .
H25 H 1.0724 0.8985 1.4754 0.044 Uiso 1 1 calc R
C26 C 1.0351(3) 0.9022(3) 1.6586(6) 0.0419(13) Uani 1 1 d .
H26 H 1.0618 0.9384 1.6857 0.050 Uiso 1 1 calc R
C27 C 0.9900(3) 0.8730(3) 1.7459(5) 0.0399(12) Uani 1 1 d .
C28 C 0.9513(3) 0.8197(3) 1.7029(5) 0.0373(12) Uani 1 1 d .
H28 H 0.9216 0.7987 1.7603 0.045 Uiso 1 1 calc R
C29 C 0.9557(3) 0.7965(3) 1.5746(5) 0.0343(11) Uani 1 1 d .
H29 H 0.9280 0.7612 1.5469 0.041 Uiso 1 1 calc R
C30 C 0.9812(4) 0.8990(4) 1.8807(6) 0.0652(19) Uani 1 1 d .
H30A H 1.0227 0.8936 1.9280 0.098 Uiso 1 1 calc R
H30B H 0.9458 0.8742 1.9233 0.098 Uiso 1 1 calc R
H30C H 0.9693 0.9461 1.8777 0.098 Uiso 1 1 calc R
C31 C 0.7844(3) 0.7146(3) 0.5880(5) 0.0368(11) Uani 1 1 d DU
H31 H 0.7503 0.7470 0.5856 0.044 Uiso 1 1 calc R
C32 C 0.8133(3) 0.6870(3) 0.4847(5) 0.0396(12) Uani 1 1 d DU
H32 H 0.8035 0.6967 0.3981 0.048 Uiso 1 1 calc R
C33 C 0.8571(3) 0.6445(3) 0.6638(5) 0.0386(12) Uani 1 1 d DU
H33 H 0.8839 0.6186 0.7192 0.046 Uiso 1 1 calc R
C34 C 0.9077(5) 0.6051(4) 0.4503(8) 0.082(2) Uani 1 1 d DU
H34A H 0.9178 0.6321 0.3739 0.098 Uiso 1 1 calc R
H34B H 0.9491 0.6023 0.5006 0.098 Uiso 1 1 calc R
C35 C 0.8923(6) 0.5380(4) 0.4061(9) 0.089(2) Uani 1 1 d DU
H35A H 0.9283 0.5232 0.3486 0.107 Uiso 1 1 calc R
H35B H 0.8509 0.5398 0.3553 0.107 Uiso 1 1 calc R
C36 C 0.8839(6) 0.4878(4) 0.5082(9) 0.090(2) Uani 1 1 d DU
H36A H 0.8525 0.5052 0.5727 0.108 Uiso 1 1 calc R
H36B H 0.9271 0.4806 0.5508 0.108 Uiso 1 1 calc R
C37 C 0.8587(6) 0.4233(4) 0.4595(9) 0.089(2) Uani 1 1 d DU
H37A H 0.8888 0.4083 0.3908 0.107 Uiso 1 1 calc R
H37B H 0.8147 0.4311 0.4204 0.107 Uiso 1 1 calc R
C38 C 0.7999(4) 0.3654(4) 0.6516(6) 0.0717(18) Uani 1 1 d DU
H38 H 0.7651 0.3964 0.6652 0.086 Uiso 1 1 calc R
C39 C 0.8894(5) 0.3156(5) 0.5588(8) 0.091(2) Uani 1 1 d DU
H39 H 0.9240 0.3033 0.5022 0.109 Uiso 1 1 calc R
C40 C 0.8689(4) 0.2843(4) 0.6592(7) 0.0754(19) Uani 1 1 d DU
H40 H 0.8906 0.2461 0.6916 0.090 Uiso 1 1 calc R

loop_
_atom_site_aniso_label
_atom_site_aniso_U_11
_atom_site_aniso_U_22
_atom_site_aniso_U_33
_atom_site_aniso_U_23
_atom_site_aniso_U_13
_atom_site_aniso_U_12
Co1 0.0228(3) 0.0231(3) 0.0219(3) -0.0013(2) 0.0013(2) 0.0030(2)
Co2 0.0198(3) 0.0197(3) 0.0207(3) -0.0012(2) 0.0011(2) -0.0002(2)
O1 0.060(3) 0.0303(19) 0.048(2) 0.0156(17) 0.018(2) 0.0106(18)
O2 0.043(2) 0.0200(16) 0.046(2) 0.0032(14) 0.0054(17) 0.0034(15)
O3 0.084(3) 0.0217(17) 0.042(2) -0.0036(15) 0.000(2) 0.0014(19)
O4 0.048(2) 0.0321(18) 0.0332(19) -0.0094(15) 0.0056(17) 0.0075(17)
O5 0.0158(16) 0.081(3) 0.052(2) 0.000(2) -0.0029(15) -0.0019(18)
O6 0.0307(18) 0.045(2) 0.041(2) -0.0035(18) -0.0106(15) -0.0074(17)
O7 0.0328(19) 0.060(3) 0.040(2) -0.020(2) 0.0119(16) -0.0105(18)
O8 0.0191(16) 0.052(2) 0.040(2) -0.0102(17) 0.0032(14) -0.0018(15)
O9 0.153(7) 0.173(8) 0.182(8) -0.010(7) 0.014(7) -0.045(6)
N1 0.031(2) 0.028(2) 0.0264(19) -0.0017(16) 0.0059(16) -0.0015(16)
N2 0.055(3) 0.047(2) 0.030(2) -0.0084(19) 0.013(2) 0.002(2)
N3 0.102(4) 0.085(3) 0.035(3) 0.014(3) 0.005(3) -0.049(3)
N4 0.043(2) 0.043(2) 0.024(2) 0.0059(18) 0.0053(17) -0.0046(19)
C1 0.033(2) 0.022(2) 0.028(3) 0.0043(18) 0.005(2) -0.0048(19)
C2 0.029(2) 0.021(2) 0.031(2) 0.0058(18) 0.000(2) -0.0018(18)
C3 0.034(3) 0.019(2) 0.030(2) -0.0008(18) 0.006(2) 0.0020(19)
C4 0.033(2) 0.0177(19) 0.029(2) 0.0036(19) 0.0043(18) -0.0027(18)
C5 0.031(3) 0.021(2) 0.032(3) 0.0079(18) 0.002(2) 0.0009(19)
C6 0.033(3) 0.023(2) 0.026(2) 0.0009(18) -0.003(2) 0.0031(18)
C7 0.033(2) 0.025(2) 0.030(2) 0.005(2) 0.0044(19) 0.0006(19)
C8 0.039(3) 0.026(2) 0.041(3) -0.012(2) -0.010(2) 0.003(2)
C9 0.034(3) 0.020(2) 0.030(2) -0.001(2) 0.0030(19) -0.003(2)
C10 0.039(3) 0.033(3) 0.032(3) 0.004(2) 0.005(2) 0.010(2)
C11 0.052(3) 0.050(3) 0.031(3) 0.005(2) 0.012(3) 0.017(3)
C12 0.039(3) 0.053(3) 0.028(2) 0.004(2) 0.005(2) 0.001(3)
C13 0.037(3) 0.049(3) 0.031(3) 0.007(2) -0.001(2) 0.005(2)
C14 0.031(3) 0.036(3) 0.035(3) 0.002(2) -0.002(2) 0.011(2)
C15 0.071(4) 0.094(6) 0.036(3) 0.004(4) 0.011(3) 0.018(4)
C16 0.024(2) 0.034(3) 0.035(3) 0.006(2) -0.006(2) -0.0055(19)
C17 0.022(2) 0.032(2) 0.029(2) 0.000(2) -0.0045(18) -0.0062(18)
C18 0.018(2) 0.031(2) 0.033(3) 0.000(2) 0.0043(18) -0.0016(18)
C19 0.018(2) 0.030(2) 0.030(2) -0.0059(17) 0.0004(19) 0.0015(18)
C20 0.025(2) 0.034(3) 0.025(2) -0.003(2) 0.0001(19) -0.0062(19)
C21 0.021(2) 0.033(3) 0.028(2) 0.001(2) -0.0007(18) -0.0037(19)
C22 0.025(2) 0.033(2) 0.029(2) -0.0040(18) 0.003(2) -0.0041(19)
C23 0.024(2) 0.028(2) 0.034(3) -0.003(2) 0.007(2) -0.0010(18)
C24 0.020(2) 0.037(3) 0.029(2) -0.0052(19) 0.004(2) 0.001(2)
C25 0.032(3) 0.043(3) 0.035(3) -0.003(2) 0.006(2) -0.011(2)
C26 0.045(3) 0.043(3) 0.037(3) -0.016(2) 0.000(2) -0.015(3)
C27 0.052(3) 0.038(3) 0.030(2) -0.003(2) 0.000(3) -0.003(3)
C28 0.044(3) 0.039(3) 0.029(3) 0.002(2) 0.010(2) -0.004(2)
C29 0.038(3) 0.030(3) 0.035(3) 0.000(2) 0.009(2) -0.009(2)
C30 0.092(5) 0.066(4) 0.038(3) -0.012(3) 0.008(4) -0.013(4)
C31 0.039(2) 0.040(2) 0.031(2) 0.0001(19) -0.0013(19) 0.005(2)
C32 0.044(3) 0.047(3) 0.028(2) 0.001(2) 0.001(2) -0.007(2)
C33 0.042(3) 0.045(3) 0.029(2) -0.001(2) 0.002(2) 0.009(2)
C34 0.099(5) 0.093(4) 0.053(4) -0.003(3) 0.028(3) 0.034(4)
C35 0.098(5) 0.087(4) 0.081(4) -0.003(4) 0.026(4) 0.007(4)
C36 0.102(5) 0.084(4) 0.084(4) -0.001(4) 0.013(4) 0.001(4)
C37 0.108(5) 0.087(4) 0.072(4) 0.016(4) 0.007(4) -0.011(4)
C38 0.105(4) 0.068(4) 0.042(3) 0.020(3) -0.011(3) -0.013(3)
C39 0.102(5) 0.110(5) 0.062(4) 0.003(4) 0.021(4) -0.022(4)
C40 0.069(4) 0.108(5) 0.049(3) -0.004(3) 0.024(3) -0.012(3)

loop_
_atom_type_symbol
_atom_type_description
_atom_type_scat_dispersion_real
_atom_type_scat_dispersion_imag
_atom_type_scat_source
C C 0.0033 0.0016 'International Tables Vol C Tables 4.2.6.8 and 6.1.1.4'
H H 0.0000 0.0000 'International Tables Vol C Tables 4.2.6.8 and 6.1.1.4'
N N 0.0061 0.0033 'International Tables Vol C Tables 4.2.6.8 and 6.1.1.4'
O O 0.0106 0.0060 'International Tables Vol C Tables 4.2.6.8 and 6.1.1.4'
Co Co 0.3494 0.9721 'International Tables Vol C Tables 4.2.6.8 and 6.1.1.4'

loop_
_geom_angle_atom_site_label_1
_geom_angle_atom_site_label_2
_geom_angle_atom_site_label_3
_geom_angle
_geom_angle_site_symmetry_1
_geom_angle_site_symmetry_3
O7 Co1 O1 89.5(2) 4_467 .
O7 Co1 O5 161.13(17) 4_467 .
O1 Co1 O5 89.72(19) . .
O7 Co1 N4 97.46(18) 4_467 3_657
O1 Co1 N4 98.11(18) . 3_657
O5 Co1 N4 101.32(18) . 3_657
O7 Co1 O3 89.17(19) 4_467 3_647
O1 Co1 O3 162.31(17) . 3_647
O5 Co1 O3 85.9(2) . 3_647
N4 Co1 O3 99.55(18) 3_657 3_647
O7 Co1 Co2 87.33(11) 4_467 .
O1 Co1 Co2 87.74(12) . .
O5 Co1 Co2 73.80(12) . .
N4 Co1 Co2 172.44(13) 3_657 .
O3 Co1 Co2 74.58(12) 3_647 .
O4 Co2 O6 89.70(16) 3_647 .
O4 Co2 O8 88.76(16) 3_647 4_467
O6 Co2 O8 161.92(16) . 4_467
O4 Co2 O2 161.21(15) 3_647 .
O6 Co2 O2 89.06(16) . .
O8 Co2 O2 86.64(16) 4_467 .
O4 Co2 N1 104.36(16) 3_647 .
O6 Co2 N1 103.99(17) . .
O8 Co2 N1 93.83(15) 4_467 .
O2 Co2 N1 94.13(15) . .
O4 Co2 Co1 87.27(11) 3_647 .
O6 Co2 Co1 87.61(12) . .
O8 Co2 Co1 74.32(10) 4_467 .
O2 Co2 Co1 73.94(10) . .
N1 Co2 Co1 163.40(11) . .
C1 O1 Co1 118.4(3) . .
C1 O2 Co2 134.6(3) . .
C8 O3 Co1 135.2(4) . 3_657
C8 O4 Co2 118.7(3) . 3_657
C16 O5 Co1 136.1(4) . .
C16 O6 Co2 117.5(3) . .
C23 O7 Co1 118.8(3) . 4_567
C23 O8 Co2 135.2(3) . 4_567
H1W O9 H2W 109.3 . .
C33 N1 C31 107.1(4) . .
C33 N1 Co2 126.9(3) . .
C31 N1 Co2 126.0(3) . .
C32 N2 C33 107.6(4) . .
C32 N2 C34 127.0(5) . .
C33 N2 C34 125.0(6) . .
C39 N3 C38 111.2(5) . .
C39 N3 C37 125.3(8) . .
C38 N3 C37 123.4(8) . .
C38 N4 C40 104.9(5) . .
C38 N4 Co1 131.8(4) . 3_647
C40 N4 Co1 122.1(4) . 3_647
O1 C1 O2 125.3(4) . .
O1 C1 C2 117.9(4) . .
O2 C1 C2 116.9(4) . .
C7 C2 C3 120.6(4) . .
C7 C2 C1 121.5(4) . .
C3 C2 C1 117.8(4) . .
C2 C3 C4 120.2(4) . .
C2 C3 H3 119.9 . .
C4 C3 H3 119.9 . .
C5 C4 C3 117.6(4) . .
C5 C4 C9 121.0(4) . .
C3 C4 C9 121.4(4) . .
C6 C5 C4 122.5(4) . .
C6 C5 H5 118.8 . .
C4 C5 H5 118.8 . .
C5 C6 C7 119.7(4) . .
C5 C6 C8 119.5(4) . .
C7 C6 C8 120.7(4) . .
C2 C7 C6 119.2(4) . .
C2 C7 H7 120.4 . .
C6 C7 H7 120.4 . .
O3 C8 O4 124.2(5) . .
O3 C8 C6 116.1(5) . .
O4 C8 C6 119.7(5) . .
C10 C9 C14 119.0(4) . .
C10 C9 C4 120.7(5) . .
C14 C9 C4 120.2(4) . .
C9 C10 C11 119.4(5) . .
C9 C10 H10 120.3 . .
C11 C10 H10 120.3 . .
C10 C11 C12 121.2(5) . .
C10 C11 H11 119.4 . .
C12 C11 H11 119.4 . .
C13 C12 C11 118.6(5) . .
C13 C12 C15 120.3(5) . .
C11 C12 C15 121.2(5) . .
C12 C13 C14 120.7(5) . .
C12 C13 H13 119.6 . .
C14 C13 H13 119.6 . .
C13 C14 C9 121.0(5) . .
C13 C14 H14 119.5 . .
C9 C14 H14 119.5 . .
C12 C15 H15A 109.5 . .
C12 C15 H15B 109.5 . .
H15A C15 H15B 109.5 . .
C12 C15 H15C 109.5 . .
H15A C15 H15C 109.5 . .
H15B C15 H15C 109.5 . .
O5 C16 O6 124.9(5) . .
O5 C16 C17 116.7(5) . .
O6 C16 C17 118.3(4) . .
C22 C17 C18 120.8(4) . .
C22 C17 C16 121.5(4) . .
C18 C17 C16 117.7(4) . .
C19 C18 C17 120.3(4) . .
C19 C18 H18 119.8 . .
C17 C18 H18 119.8 . .
C20 C19 C18 118.7(4) . .
C20 C19 C24 121.5(4) . .
C18 C19 C24 119.8(4) . .
C19 C20 C21 121.3(4) . .
C19 C20 H20 119.3 . .
C21 C20 H20 119.3 . .
C20 C21 C22 119.3(4) . .
C20 C21 C23 118.4(4) . .
C22 C21 C23 122.3(4) . .
C17 C22 C21 119.4(4) . .
C17 C22 H22 120.3 . .
C21 C22 H22 120.3 . .
O8 C23 O7 124.2(4) . .
O8 C23 C21 118.3(4) . .
O7 C23 C21 117.5(4) . .
C25 C24 C29 118.7(4) . .
C25 C24 C19 121.7(4) . .
C29 C24 C19 119.6(4) . .
C24 C25 C26 120.4(5) . .
C24 C25 H25 119.8 . .
C26 C25 H25 119.8 . .
C27 C26 C25 121.5(5) . .
C27 C26 H26 119.2 . .
C25 C26 H26 119.2 . .
C28 C27 C26 117.8(5) . .
C28 C27 C30 120.0(5) . .
C26 C27 C30 122.2(5) . .
C27 C28 C29 121.4(5) . .
C27 C28 H28 119.3 . .
C29 C28 H28 119.3 . .
C24 C29 C28 120.1(5) . .
C24 C29 H29 119.9 . .
C28 C29 H29 119.9 . .
C27 C30 H30A 109.5 . .
C27 C30 H30B 109.5 . .
H30A C30 H30B 109.5 . .
C27 C30 H30C 109.5 . .
H30A C30 H30C 109.5 . .
H30B C30 H30C 109.5 . .
C32 C31 N1 109.8(4) . .
C32 C31 H31 125.1 . .
N1 C31 H31 125.1 . .
C31 C32 N2 107.1(4) . .
C31 C32 H32 126.5 . .
N2 C32 H32 126.5 . .
N1 C33 N2 108.3(5) . .
N1 C33 H33 125.8 . .
N2 C33 H33 125.8 . .
C35 C34 N2 120.4(8) . .
C35 C34 H34A 107.2 . .
N2 C34 H34A 107.2 . .
C35 C34 H34B 107.2 . .
N2 C34 H34B 107.2 . .
H34A C34 H34B 106.9 . .
C34 C35 C36 115.2(8) . .
C34 C35 H35A 108.5 . .
C36 C35 H35A 108.5 . .
C34 C35 H35B 108.5 . .
C36 C35 H35B 108.5 . .
H35A C35 H35B 107.5 . .
C35 C36 C37 112.8(8) . .
C35 C36 H36A 109.0 . .
C37 C36 H36A 109.0 . .
C35 C36 H36B 109.0 . .
C37 C36 H36B 109.0 . .
H36A C36 H36B 107.8 . .
C36 C37 N3 117.4(8) . .
C36 C37 H37A 107.9 . .
N3 C37 H37A 107.9 . .
C36 C37 H37B 107.9 . .
N3 C37 H37B 107.9 . .
H37A C37 H37B 107.2 . .
N4 C38 N3 104.7(5) . .
N4 C38 H38 127.7 . .
N3 C38 H38 127.7 . .
C40 C39 N3 103.9(6) . .
C40 C39 H39 128.0 . .
N3 C39 H39 128.0 . .
C39 C40 N4 114.9(7) . .
C39 C40 H40 122.6 . .
N4 C40 H40 122.6 . .

loop_
_geom_bond_atom_site_label_1
_geom_bond_atom_site_label_2
_geom_bond_distance
_geom_bond_site_symmetry_2
Co1 O7 2.029(4) 4_467
Co1 O1 2.030(4) .
Co1 O5 2.036(3) .
Co1 N4 2.042(4) 3_657
Co1 O3 2.043(4) 3_647
Co1 Co2 2.8700(8) .
Co2 O4 2.045(3) 3_647
Co2 O6 2.047(3) .
Co2 O8 2.054(3) 4_467
Co2 O2 2.059(3) .
Co2 N1 2.073(4) .
O1 C1 1.247(6) .
O2 C1 1.254(6) .
O3 C8 1.261(7) .
O3 Co1 2.042(4) 3_657
O4 C8 1.263(7) .
O4 Co2 2.045(3) 3_657
O5 C16 1.246(7) .
O6 C16 1.256(6) .
O7 C23 1.274(6) .
O7 Co1 2.029(4) 4_567
O8 C23 1.239(6) .
O8 Co2 2.054(3) 4_567
O9 H1W 0.8373 .
O9 H2W 0.8373 .
N1 C33 1.287(6) .
N1 C31 1.374(6) .
N2 C32 1.328(7) .
N2 C33 1.400(6) .
N2 C34 1.458(8) .
N3 C39 1.271(9) .
N3 C38 1.439(8) .
N3 C37 1.469(8) .
N4 C38 1.284(7) .
N4 C40 1.371(7) .
N4 Co1 2.042(4) 3_647
C1 C2 1.509(6) .
C2 C7 1.385(7) .
C2 C3 1.404(7) .
C3 C4 1.411(6) .
C3 H3 0.9300 .
C4 C5 1.392(7) .
C4 C9 1.492(6) .
C5 C6 1.375(7) .
C5 H5 0.9300 .
C6 C7 1.403(6) .
C6 C8 1.492(6) .
C7 H7 0.9300 .
C9 C10 1.379(7) .
C9 C14 1.390(7) .
C10 C11 1.387(7) .
C10 H10 0.9300 .
C11 C12 1.396(8) .
C11 H11 0.9300 .
C12 C13 1.360(8) .
C12 C15 1.519(8) .
C13 C14 1.375(8) .
C13 H13 0.9300 .
C14 H14 0.9300 .
C15 H15A 0.9600 .
C15 H15B 0.9600 .
C15 H15C 0.9600 .
C16 C17 1.513(6) .
C17 C22 1.370(7) .
C17 C18 1.406(7) .
C18 C19 1.393(6) .
C18 H18 0.9300 .
C19 C20 1.390(7) .
C19 C24 1.485(6) .
C20 C21 1.395(7) .
C20 H20 0.9300 .
C21 C22 1.413(7) .
C21 C23 1.493(6) .
C22 H22 0.9300 .
C24 C25 1.375(7) .
C24 C29 1.399(7) .
C25 C26 1.394(8) .
C25 H25 0.9300 .
C26 C27 1.391(8) .
C26 H26 0.9300 .
C27 C28 1.374(8) .
C27 C30 1.488(8) .
C28 C29 1.399(8) .
C28 H28 0.9300 .
C29 H29 0.9300 .
C30 H30A 0.9600 .
C30 H30B 0.9600 .
C30 H30C 0.9600 .
C31 C32 1.323(7) .
C31 H31 0.9300 .
C32 H32 0.9300 .
C33 H33 0.9300 .
C34 C35 1.433(8) .
C34 H34A 0.9700 .
C34 H34B 0.9700 .
C35 C36 1.454(8) .
C35 H35A 0.9700 .
C35 H35B 0.9700 .
C36 C37 1.458(9) .
C36 H36A 0.9700 .
C36 H36B 0.9700 .
C37 H37A 0.9700 .
C37 H37B 0.9700 .
C38 H38 0.9300 .
C39 C40 1.270(9) .
C39 H39 0.9300 .
C40 H40 0.9300 .

loop_
_geom_hbond_atom_site_label_D
_geom_hbond_atom_site_label_H
_geom_hbond_atom_site_label_A
_geom_hbond_distance_DH
_geom_hbond_distance_HA
_geom_hbond_distance_DA
_geom_hbond_angle_DHA
_geom_hbond_site_symmetry_A
O9 H2W O1 0.84 2.24 3.039(12) 159.8 4_467
O9 H2W O7 0.84 2.46 3.015(12) 125.0 1_455

loop_
_geom_torsion_atom_site_label_1
_geom_torsion_atom_site_label_2
_geom_torsion_atom_site_label_3
_geom_torsion_atom_site_label_4
_geom_torsion
_geom_torsion_site_symmetry_1
_geom_torsion_site_symmetry_4
O7 Co1 Co2 O4 -90.36(18) 4_467 3_647
O1 Co1 Co2 O4 -179.94(19) . 3_647
O5 Co1 Co2 O4 89.70(18) . 3_647
N4 Co1 Co2 O4 39.1(10) 3_657 3_647
O3 Co1 Co2 O4 -0.48(18) 3_647 3_647
O7 Co1 Co2 O6 179.83(19) 4_467 .
O1 Co1 Co2 O6 90.25(18) . .
O5 Co1 Co2 O6 -0.11(18) . .
N4 Co1 Co2 O6 -50.7(10) 3_657 .
O3 Co1 Co2 O6 -90.29(18) 3_647 .
O7 Co1 Co2 O8 -0.88(17) 4_467 4_467
O1 Co1 Co2 O8 -90.46(18) . 4_467
O5 Co1 Co2 O8 179.2(2) . 4_467
N4 Co1 Co2 O8 128.6(10) 3_657 4_467
O3 Co1 Co2 O8 89.00(18) 3_647 4_467
O7 Co1 Co2 O2 90.12(18) 4_467 .
O1 Co1 Co2 O2 0.54(17) . .
O5 Co1 Co2 O2 -89.82(18) . .
N4 Co1 Co2 O2 -140.4(10) 3_657 .
O3 Co1 Co2 O2 180.00(19) 3_647 .
O7 Co1 Co2 N1 44.8(4) 4_467 .
O1 Co1 Co2 N1 -44.8(4) . .
O5 Co1 Co2 N1 -135.1(4) . .
N4 Co1 Co2 N1 174.3(11) 3_657 .
O3 Co1 Co2 N1 134.7(4) 3_647 .
O7 Co1 O1 C1 -87.8(4) 4_467 .
O5 Co1 O1 C1 73.3(4) . .
N4 Co1 O1 C1 174.7(4) 3_657 .
O3 Co1 O1 C1 -2.2(9) 3_647 .
Co2 Co1 O1 C1 -0.5(4) . .
O4 Co2 O2 C1 -2.4(8) 3_647 .
O6 Co2 O2 C1 -88.7(5) . .
O8 Co2 O2 C1 73.7(5) 4_467 .
N1 Co2 O2 C1 167.3(5) . .
Co1 Co2 O2 C1 -1.0(5) . .
O7 Co1 O5 C16 1.9(10) 4_467 .
O1 Co1 O5 C16 -85.6(6) . .
N4 Co1 O5 C16 176.2(6) 3_657 .
O3 Co1 O5 C16 77.2(6) 3_647 .
Co2 Co1 O5 C16 2.1(5) . .
O4 Co2 O6 C16 -88.7(4) 3_647 .
O8 Co2 O6 C16 -3.6(8) 4_467 .
O2 Co2 O6 C16 72.6(4) . .
N1 Co2 O6 C16 166.6(4) . .
Co1 Co2 O6 C16 -1.4(4) . .
O4 Co2 N1 C33 -48.1(5) 3_647 .
O6 Co2 N1 C33 45.3(5) . .
O8 Co2 N1 C33 -137.8(5) 4_467 .
O2 Co2 N1 C33 135.3(5) . .
Co1 Co2 N1 C33 178.6(4) . .
O4 Co2 N1 C31 132.1(4) 3_647 .
O6 Co2 N1 C31 -134.5(4) . .
O8 Co2 N1 C31 42.4(4) 4_467 .
O2 Co2 N1 C31 -44.5(4) . .
Co1 Co2 N1 C31 -1.3(7) . .
Co1 O1 C1 O2 0.0(8) . .
Co1 O1 C1 C2 -179.9(3) . .
Co2 O2 C1 O1 0.9(9) . .
Co2 O2 C1 C2 -179.1(3) . .
O1 C1 C2 C7 5.7(7) . .
O2 C1 C2 C7 -174.3(5) . .
O1 C1 C2 C3 -173.1(5) . .
O2 C1 C2 C3 7.0(7) . .
C7 C2 C3 C4 -1.1(8) . .
C1 C2 C3 C4 177.6(5) . .
C2 C3 C4 C5 2.6(7) . .
C2 C3 C4 C9 -177.4(5) . .
C3 C4 C5 C6 -1.4(7) . .
C9 C4 C5 C6 178.7(5) . .
C4 C5 C6 C7 -1.4(8) . .
C4 C5 C6 C8 177.2(5) . .
C3 C2 C7 C6 -1.7(7) . .
C1 C2 C7 C6 179.6(5) . .
C5 C6 C7 C2 2.9(7) . .
C8 C6 C7 C2 -175.7(5) . .
Co1 O3 C8 O4 1.2(9) 3_657 .
Co1 O3 C8 C6 -178.6(4) 3_657 .
Co2 O4 C8 O3 -1.7(7) 3_657 .
Co2 O4 C8 C6 178.0(3) 3_657 .
C5 C6 C8 O3 -9.3(7) . .
C7 C6 C8 O3 169.3(5) . .
C5 C6 C8 O4 170.9(5) . .
C7 C6 C8 O4 -10.5(7) . .
C5 C4 C9 C10 137.5(5) . .
C3 C4 C9 C10 -42.4(7) . .
C5 C4 C9 C14 -38.9(7) . .
C3 C4 C9 C14 141.2(5) . .
C14 C9 C10 C11 1.0(8) . .
C4 C9 C10 C11 -175.4(5) . .
C9 C10 C11 C12 0.3(10) . .
C10 C11 C12 C13 -2.9(10) . .
C10 C11 C12 C15 178.4(6) . .
C11 C12 C13 C14 4.0(9) . .
C15 C12 C13 C14 -177.2(6) . .
C12 C13 C14 C9 -2.7(9) . .
C10 C9 C14 C13 0.1(8) . .
C4 C9 C14 C13 176.6(5) . .
Co1 O5 C16 O6 -4.1(9) . .
Co1 O5 C16 C17 176.7(4) . .
Co2 O6 C16 O5 3.2(7) . .
Co2 O6 C16 C17 -177.6(3) . .
O5 C16 C17 C22 -169.9(5) . .
O6 C16 C17 C22 10.9(7) . .
O5 C16 C17 C18 8.3(7) . .
O6 C16 C17 C18 -170.9(5) . .
C22 C17 C18 C19 1.2(8) . .
C16 C17 C18 C19 -177.0(4) . .
C17 C18 C19 C20 2.0(7) . .
C17 C18 C19 C24 -179.3(4) . .
C18 C19 C20 C21 -3.8(7) . .
C24 C19 C20 C21 177.5(5) . .
C19 C20 C21 C22 2.4(8) . .
C19 C20 C21 C23 -176.7(5) . .
C18 C17 C22 C21 -2.6(7) . .
C16 C17 C22 C21 175.5(5) . .
C20 C21 C22 C17 0.8(7) . .
C23 C21 C22 C17 179.9(5) . .
Co2 O8 C23 O7 -0.9(9) 4_567 .
Co2 O8 C23 C21 179.7(4) 4_567 .
Co1 O7 C23 O8 -0.5(7) 4_567 .
Co1 O7 C23 C21 178.9(3) 4_567 .
C20 C21 C23 O8 -7.3(7) . .
C22 C21 C23 O8 173.6(5) . .
C20 C21 C23 O7 173.3(5) . .
C22 C21 C23 O7 -5.8(7) . .
C20 C19 C24 C25 42.1(7) . .
C18 C19 C24 C25 -136.7(5) . .
C20 C19 C24 C29 -141.6(5) . .
C18 C19 C24 C29 39.6(7) . .
C29 C24 C25 C26 -0.7(8) . .
C19 C24 C25 C26 175.6(5) . .
C24 C25 C26 C27 1.1(9) . .
C25 C26 C27 C28 0.0(9) . .
C25 C26 C27 C30 -178.0(6) . .
C26 C27 C28 C29 -1.6(9) . .
C30 C27 C28 C29 176.4(6) . .
C25 C24 C29 C28 -0.8(8) . .
C19 C24 C29 C28 -177.2(5) . .
C27 C28 C29 C24 2.0(9) . .
C33 N1 C31 C32 -0.5(6) . .
Co2 N1 C31 C32 179.4(4) . .
N1 C31 C32 N2 0.5(6) . .
C33 N2 C32 C31 -0.3(7) . .
C34 N2 C32 C31 -173.6(7) . .
C31 N1 C33 N2 0.3(7) . .
Co2 N1 C33 N2 -179.6(4) . .
C32 N2 C33 N1 0.0(7) . .
C34 N2 C33 N1 173.5(6) . .
C32 N2 C34 C35 -94.3(9) . .
C33 N2 C34 C35 93.5(10) . .
N2 C34 C35 C36 -64.5(13) . .
C34 C35 C36 C37 171.6(10) . .
C35 C36 C37 N3 176.9(9) . .
C39 N3 C37 C36 -108.3(12) . .
C38 N3 C37 C36 72.3(12) . .
C40 N4 C38 N3 0.8(7) . .
Co1 N4 C38 N3 168.2(4) 3_647 .
C39 N3 C38 N4 3.0(10) . .
C37 N3 C38 N4 -177.5(7) . .
C38 N3 C39 C40 -5.6(11) . .
C37 N3 C39 C40 175.0(8) . .
N3 C39 C40 N4 6.4(11) . .
C38 N4 C40 C39 -4.6(10) . .
Co1 N4 C40 C39 -173.5(7) 3_647 .
